data_7027545
loop_
_publ_author_name
'Yu. Kukushkin, Vadim'
'Ilichev, Igor V.'
'Wagner, Gabriele'
'Fra\'usto da Silva, Jo\~ao J. R.'
'Pombeiro, Armando J. L.'

_publ_section_title
;
 Rhodium(III)-mediated oxime--nitrile coupling giving chelated
 iminoacylated species&#x200A;&#x2020;
;
_journal_issue 17
_journal_name_full 'Journal of the Chemical Society, Dalton Transactions'
_journal_page_first 3047
_journal_paper_doi 10.1039/a903844b
_journal_year 1999
_chemical_formula_sum 'C12 H21 Cl3 N3 O2 Rh'
_chemical_formula_weight 448.58
_chemical_name_systematic
; 
 ? 
;
_space_group_IT_number 14
_symmetry_cell_setting monoclinic
_symmetry_space_group_name_Hall '-P 2ybc'
_symmetry_space_group_name_H-M 'P 1 21/c 1'
_atom_sites_solution_hydrogens geom
_atom_sites_solution_primary direct
_atom_sites_solution_secondary difmap
_audit_creation_method SHELXL-97
_cell_angle_alpha 90.00
_cell_angle_beta 107.06(3)
_cell_angle_gamma 90.00
_cell_formula_units_Z 4
_cell_length_a 11.512(2)
_cell_length_b 9.724(2)
_cell_length_c 15.694(3)
_cell_measurement_reflns_used 24
_cell_measurement_temperature 293(2)
_cell_measurement_theta_max 12.6
_cell_measurement_theta_min 11.3
_cell_volume 1679.5(6)
_computing_structure_refinement 'SHELXL-97 (Sheldrick, 1997)'
_computing_structure_solution 'SHELXS-97 (Sheldrick, 1990)'
_diffrn_ambient_temperature 293(2)
_diffrn_measured_fraction_theta_full 0.631
_diffrn_measured_fraction_theta_max 0.631
_diffrn_measurement_device_type CAD-4
_diffrn_measurement_method theta/2theta
_diffrn_radiation_monochromator beta-filter
_diffrn_radiation_source 'fine-focus sealed tube'
_diffrn_radiation_type MoK\a
_diffrn_radiation_wavelength 0.71073
_diffrn_reflns_av_R_equivalents 0.0138
_diffrn_reflns_av_sigmaI/netI 0.0187
_diffrn_reflns_limit_h_max 13
_diffrn_reflns_limit_h_min 0
_diffrn_reflns_limit_k_max 11
_diffrn_reflns_limit_k_min 0
_diffrn_reflns_limit_l_max 16
_diffrn_reflns_limit_l_min -16
_diffrn_reflns_number 2090
_diffrn_reflns_theta_full 24.95
_diffrn_reflns_theta_max 24.95
_diffrn_reflns_theta_min 2.50
_diffrn_standards_decay_% .2
_diffrn_standards_interval_time 60
_diffrn_standards_number 3
_exptl_absorpt_coefficient_mu 1.500
_exptl_absorpt_correction_T_max 0.8645
_exptl_absorpt_correction_T_min 0.3454
_exptl_crystal_colour red
_exptl_crystal_density_diffrn 1.774
_exptl_crystal_density_method 'not measured'
_exptl_crystal_description prism
_exptl_crystal_F_000 904
_exptl_crystal_size_max 0.90
_exptl_crystal_size_mid 0.25
_exptl_crystal_size_min 0.10
_refine_diff_density_max 0.642
_refine_diff_density_min -0.413
_refine_diff_density_rms 0.063
_refine_ls_extinction_method none
_refine_ls_goodness_of_fit_ref 1.111
_refine_ls_hydrogen_treatment mixed
_refine_ls_matrix_type full
_refine_ls_number_parameters 270
_refine_ls_number_reflns 1982
_refine_ls_number_restraints 0
_refine_ls_restrained_S_all 1.111
_refine_ls_R_factor_all 0.0211
_refine_ls_R_factor_gt 0.0211
_refine_ls_shift/su_max 0.039
_refine_ls_shift/su_mean 0.003
_refine_ls_structure_factor_coef Fsqd
_refine_ls_weighting_details 'w=1/[\s^2^(Fo^2^)+(0.0371P)^2^+0.9685P] where P=(Fo^2^+2Fc^2^)/3'
_refine_ls_weighting_scheme calc
_refine_ls_wR_factor_gt 0.0559
_refine_ls_wR_factor_ref 0.0559
_reflns_number_gt 1982
_reflns_number_total 1982
_reflns_threshold_expression >2sigma(I)
_cod_data_source_file 903844bsup1.cif
_cod_data_source_block pmb19
_cod_depositor_comments
;
The following automatic conversions were performed:

'_refine_ls_weighting_scheme' value 'calc
w=1/[\s^2^(Fo^2^)+(0.0371P)^2^+0.9685P] where P=(Fo^2^+2Fc^2^)/3' was
changed to 'calc'. New tag '_refine_ls_weighting_details' was
created. The value of the new tag was set to
'w=1/[\s^2^(Fo^2^)+(0.0371P)^2^+0.9685P] where P=(Fo^2^+2Fc^2^)/3'.

Automatic conversion script
Id: cif_fix_values 3143 2015-03-26 13:38:13Z robertas 
;
_cod_original_sg_symbol_H-M P2(1)/c
_cod_database_code 7027545

loop_
_symmetry_equiv_pos_as_xyz
'x, y, z'
'-x, y+1/2, -z+1/2'
'-x, -y, -z'
'x, -y-1/2, z-1/2'

loop_
_atom_site_label
_atom_site_type_symbol
_atom_site_fract_x
_atom_site_fract_y
_atom_site_fract_z
_atom_site_U_iso_or_equiv
_atom_site_adp_type
_atom_site_occupancy
_atom_site_calc_flag
Rh Rh 0.30474(2) 0.10028(2) 0.724883(16) 0.03143(10) Uani 1 d
Cl1 Cl 0.29430(9) -0.08414(9) 0.62954(6) 0.0481(2) Uani 1 d
Cl2 Cl 0.41131(8) 0.22984(9) 0.64741(6) 0.0419(2) Uani 1 d
Cl3 Cl 0.20678(10) -0.02406(10) 0.81239(7) 0.0543(3) Uani 1 d
O1 O 0.0523(3) 0.1841(3) 0.69819(19) 0.0617(8) Uani 1 d
O2 O 0.4464(2) 0.2146(2) 0.89312(15) 0.0415(6) Uani 1 d
N1 N 0.1369(3) 0.1695(3) 0.64830(18) 0.0364(6) Uani 1 d
N2 N 0.3439(2) 0.2521(3) 0.81729(17) 0.0357(6) Uani 1 d
N3 N 0.4608(3) 0.0352(3) 0.8060(2) 0.0395(7) Uani 1 d
C1 C 0.0891(3) 0.2088(4) 0.5694(2) 0.0461(9) Uani 1 d
C2 C -0.0366(4) 0.2648(5) 0.5326(3) 0.0562(11) Uani 1 d
C3 C -0.0408(5) 0.3111(6) 0.4387(3) 0.0692(13) Uani 1 d
C4 C 0.0436(5) 0.2121(6) 0.4128(3) 0.0703(13) Uani 1 d
C5 C 0.1515(4) 0.2021(6) 0.4976(3) 0.0607(11) Uani 1 d
C6 C 0.3159(3) 0.3776(3) 0.8260(2) 0.0352(7) Uani 1 d
C7 C 0.2185(4) 0.4518(4) 0.7572(3) 0.0446(9) Uani 1 d
C8 C 0.2473(5) 0.6028(4) 0.7832(3) 0.0550(10) Uani 1 d
C9 C 0.3013(5) 0.6005(4) 0.8817(3) 0.0549(11) Uani 1 d
C10 C 0.3781(4) 0.4704(4) 0.9015(3) 0.0403(8) Uani 1 d
C11 C 0.5045(3) 0.1018(3) 0.8773(2) 0.0387(8) Uani 1 d
C12 C 0.6179(5) 0.0754(5) 0.9498(3) 0.0525(11) Uani 1 d
H3N H 0.497(4) -0.033(4) 0.805(3) 0.050(12) Uiso 1 d
H21 H -0.057(4) 0.323(5) 0.569(3) 0.072(16) Uiso 1 d
H22 H -0.090(5) 0.183(6) 0.536(3) 0.086(16) Uiso 1 d
H31 H -0.007(6) 0.429(7) 0.450(4) 0.12(2) Uiso 1 d
H32 H -0.126(5) 0.313(5) 0.400(3) 0.079(15) Uiso 1 d
H41 H 0.076(5) 0.231(6) 0.364(4) 0.101(19) Uiso 1 d
H42 H -0.004(5) 0.102(6) 0.392(4) 0.092(17) Uiso 1 d
H51 H 0.196(5) 0.102(6) 0.504(4) 0.11(2) Uiso 1 d
H52 H 0.194(5) 0.307(6) 0.488(3) 0.088(16) Uiso 1 d
H71 H 0.144(4) 0.429(4) 0.764(3) 0.043(11) Uiso 1 d
H72 H 0.213(4) 0.430(5) 0.697(3) 0.064(14) Uiso 1 d
H81 H 0.175(4) 0.654(5) 0.768(3) 0.060(13) Uiso 1 d
H82 H 0.307(4) 0.637(5) 0.760(3) 0.063(14) Uiso 1 d
H91 H 0.232(4) 0.589(5) 0.912(3) 0.071(14) Uiso 1 d
H92 H 0.342(4) 0.674(5) 0.901(3) 0.060(13) Uiso 1 d
H101 H 0.451(4) 0.478(4) 0.896(2) 0.039(11) Uiso 1 d
H102 H 0.389(3) 0.427(4) 0.961(3) 0.041(10) Uiso 1 d
H121 H 0.636(5) -0.011(6) 0.943(3) 0.074(16) Uiso 1 d
H122 H 0.668(5) 0.128(6) 0.946(4) 0.09(2) Uiso 1 d
H123 H 0.601(4) 0.076(5) 1.000(4) 0.071(17) Uiso 1 d
H1O H 0.0720 0.1061 0.7491 0.050 Uiso 1 d

loop_
_atom_site_aniso_label
_atom_site_aniso_U_11
_atom_site_aniso_U_22
_atom_site_aniso_U_33
_atom_site_aniso_U_23
_atom_site_aniso_U_13
_atom_site_aniso_U_12
Rh 0.03811(15) 0.02479(14) 0.02805(15) -0.00216(11) 0.00451(10) -0.00149(12)
Cl1 0.0622(6) 0.0328(4) 0.0461(5) -0.0132(4) 0.0107(4) -0.0047(4)
Cl2 0.0449(5) 0.0356(4) 0.0456(5) -0.0006(4) 0.0136(4) -0.0065(4)
Cl3 0.0687(6) 0.0479(5) 0.0477(5) 0.0092(4) 0.0195(5) -0.0087(5)
O1 0.0568(17) 0.085(2) 0.0490(16) 0.0038(15) 0.0235(13) 0.0078(16)
O2 0.0506(14) 0.0345(13) 0.0299(12) -0.0036(10) -0.0031(10) 0.0069(11)
N1 0.0396(15) 0.0350(15) 0.0333(16) -0.0030(12) 0.0086(12) -0.0027(13)
N2 0.0406(15) 0.0317(14) 0.0299(14) -0.0014(11) 0.0028(12) 0.0035(12)
N3 0.0449(17) 0.0285(15) 0.0390(17) -0.0002(13) 0.0027(13) 0.0053(14)
C1 0.050(2) 0.0388(19) 0.042(2) -0.0014(16) 0.0032(17) -0.0062(18)
C2 0.047(2) 0.065(3) 0.049(2) 0.006(2) 0.0012(19) 0.000(2)
C3 0.061(3) 0.078(3) 0.057(3) 0.017(2) 0.000(2) 0.001(3)
C4 0.075(3) 0.093(4) 0.039(2) 0.008(2) 0.010(2) -0.004(3)
C5 0.060(3) 0.077(3) 0.046(2) 0.003(2) 0.017(2) 0.000(3)
C6 0.0416(18) 0.0313(18) 0.0348(18) -0.0031(14) 0.0144(14) -0.0002(15)
C7 0.049(2) 0.0335(19) 0.045(2) -0.0003(16) 0.0038(18) 0.0070(17)
C8 0.067(3) 0.034(2) 0.062(3) 0.0004(19) 0.015(2) 0.009(2)
C9 0.073(3) 0.037(2) 0.056(3) -0.0161(19) 0.020(2) 0.002(2)
C10 0.048(2) 0.0363(19) 0.037(2) -0.0094(16) 0.0137(17) -0.0041(17)
C11 0.0448(19) 0.0296(17) 0.0370(19) 0.0035(15) 0.0048(15) 0.0000(16)
C12 0.053(3) 0.047(3) 0.047(3) 0.003(2) -0.004(2) 0.006(2)

loop_
_atom_type_symbol
_atom_type_description
_atom_type_scat_dispersion_real
_atom_type_scat_dispersion_imag
_atom_type_scat_source
C C 0.0033 0.0016 'International Tables Vol C Tables 4.2.6.8 and 6.1.1.4'
H H 0.0000 0.0000 'International Tables Vol C Tables 4.2.6.8 and 6.1.1.4'
N N 0.0061 0.0033 'International Tables Vol C Tables 4.2.6.8 and 6.1.1.4'
O O 0.0106 0.0060 'International Tables Vol C Tables 4.2.6.8 and 6.1.1.4'
Cl Cl 0.1484 0.1585 'International Tables Vol C Tables 4.2.6.8 and 6.1.1.4'
Rh Rh -1.1178 0.9187 'International Tables Vol C Tables 4.2.6.8 and 6.1.1.4'

loop_
_geom_angle_atom_site_label_1
_geom_angle_atom_site_label_2
_geom_angle_atom_site_label_3
_geom_angle
N3 Rh N2 78.61(12)
N3 Rh N1 175.70(12)
N2 Rh N1 98.79(11)
N3 Rh Cl1 91.93(10)
N2 Rh Cl1 170.22(8)
N1 Rh Cl1 90.80(8)
N3 Rh Cl2 89.48(10)
N2 Rh Cl2 86.50(9)
N1 Rh Cl2 93.80(8)
Cl1 Rh Cl2 90.97(4)
N3 Rh Cl3 87.72(10)
N2 Rh Cl3 90.04(9)
N1 Rh Cl3 88.86(9)
Cl1 Rh Cl3 92.08(4)
Cl2 Rh Cl3 175.92(4)
C11 O2 N2 112.4(2)
C1 N1 O1 109.9(3)
C1 N1 Rh 137.3(3)
O1 N1 Rh 112.7(2)
C6 N2 O2 108.7(3)
C6 N2 Rh 139.6(2)
O2 N2 Rh 111.06(18)
C11 N3 Rh 117.2(3)
N1 C1 C2 125.7(4)
N1 C1 C5 123.9(4)
C2 C1 C5 110.4(4)
C1 C2 C3 103.4(4)
C4 C3 C2 103.4(4)
C3 C4 C5 103.2(4)
C1 C5 C4 101.7(4)
N2 C6 C10 125.7(3)
N2 C6 C7 122.9(3)
C10 C6 C7 111.4(3)
C6 C7 C8 102.2(3)
C9 C8 C7 104.7(4)
C8 C9 C10 105.3(3)
C6 C10 C9 103.1(3)
N3 C11 O2 119.4(3)
N3 C11 C12 128.6(4)
O2 C11 C12 111.9(3)

loop_
_geom_bond_atom_site_label_1
_geom_bond_atom_site_label_2
_geom_bond_distance
Rh N3 1.977(3)
Rh N2 2.025(3)
Rh N1 2.066(3)
Rh Cl1 2.3160(9)
Rh Cl2 2.3337(10)
Rh Cl3 2.3513(11)
O1 N1 1.424(4)
O2 C11 1.345(4)
O2 N2 1.456(3)
N1 C1 1.258(4)
N2 C6 1.280(4)
N3 C11 1.261(5)
C1 C2 1.495(6)
C1 C5 1.504(6)
C2 C3 1.529(6)
C3 C4 1.505(8)
C4 C5 1.535(6)
C6 C10 1.495(5)
C6 C7 1.494(5)
C7 C8 1.534(6)
C8 C9 1.488(6)
C9 C10 1.522(6)
C11 C12 1.481(5)
